data_9006536
loop_
_publ_author_name
'Parise, J. B.'
'Theroux, B.'
'Li, R.'
'Loveday, J. S.'
'Marshall, W. G.'
'Klotz, S.'

_publ_section_title
;
 Pressure dependence of hydrogen bonding in metal deuteroxides:
 a neutron powder diffraction study of Mn(OD)2 and beta-Co(OD)2.
 Sample: P = 0.5 GPa
;
_journal_name_full 'Physics and Chemistry of Minerals'
_journal_page_first 130
_journal_page_last 137
_journal_paper_doi 10.1007/s002690050095
_journal_volume 25
_journal_year 1998
_chemical_formula_structural Co(OD)2
_chemical_formula_sum 'Co D2 O2'
_space_group_IT_number 164
_symmetry_space_group_name_Hall '-P 3 2"'
_symmetry_space_group_name_H-M 'P -3 m 1'
_cell_angle_alpha 90
_cell_angle_beta 90
_cell_angle_gamma 120
_cell_length_a 3.167
_cell_length_b 3.167
_cell_length_c 4.600
_cell_formula_units_Z 1
_cell_volume 39.956
_diffrn_ambient_pressure 5e+05
_exptl_crystal_density_diffrn 3.946
_cod_original_formula_sum 'Co O2 D2'
_cod_database_code 9006536

loop_
_symmetry_equiv_pos_as_xyz
x,y,z
-y,-x,z
y,-x+y,-z
-x,-x+y,-z
-x+y,-x,z
-x+y,y,z
-x,-y,-z
y,x,-z
-y,x-y,z
x,x-y,z
x-y,x,-z
x-y,-y,-z

loop_
_atom_site_label
_atom_site_fract_x
_atom_site_fract_y
_atom_site_fract_z
_atom_site_occupancy
_atom_site_U_iso_or_equiv
Co 0.00000 0.00000 0.00000 1.00000 0.00300
O 0.33333 0.66667 0.22700 1.00000 0.00600
D 0.36500 -0.36500 0.43100 0.33333 0.00160

_database_code_amcsd 0008118
